data_4319759
loop_
_publ_author_name
'Y. Kusaka'
'Y. Ozawa'
'A. Yagasaki'

_publ_section_title
;
 A New Polyantimonate with an Sb4O16 Core
;
_journal_name_full 'Inorganic Chemistry'
_journal_page_first 2634
_journal_page_last 2635
_journal_paper_doi 10.1021/ic001308u
_journal_volume 40
_journal_year 2001
_chemical_formula_iupac '[(C4 H9)4 N]2 [Sb4 O6 (O H)4 (O Si (C H3)2 (C4 H9) )6].2C H3 C N'
_chemical_formula_moiety '(C16 H32 N +)2,C36 H94 O16 Sb4 Si6 2-,2(C2 H3 N)'
_chemical_formula_sum 'C72 H172 N3 O16 Sb4 Si6'
_chemical_formula_weight 2093.45
_space_group_IT_number 14
_symmetry_cell_setting monoclinic
_symmetry_space_group_name_Hall '-P 2yn'
_symmetry_space_group_name_H-M 'P 1 21/n 1'
_cell_angle_alpha 90.00000
_cell_angle_beta 95.985(3)
_cell_angle_gamma 90.00000
_cell_formula_units_Z 2
_cell_length_a 14.3290(7)
_cell_length_b 16.3670(9)
_cell_length_c 22.3070(13)
_cell_measurement_temperature 120
_cell_volume 5203.0(5)
_computing_cell_refinement SCALEPACK
_computing_data_collection DENZO
_computing_data_reduction SCALEPACK
_computing_molecular_graphics ORTEP-III
_computing_publication_material 'xtal BONDLA CIFIO'
_computing_structure_refinement 'xtal CRYLSQ'
_computing_structure_solution SHELXS-97
_diffrn_ambient_temperature 120
_diffrn_detector_area_resol_mean 10
_diffrn_measurement_device_type 'DIP-420 imageing plate scanner'
_diffrn_measurement_method 'phi axis oscillation'
_diffrn_radiation_detector 'imaging plate'
_diffrn_radiation_monochromator graphite
_diffrn_radiation_source 'X-ray tube'
_diffrn_radiation_type 'Mo K\a'
_diffrn_radiation_wavelength .7107
_diffrn_reflns_av_sigmaI/netI .044
_diffrn_reflns_limit_h_max 19
_diffrn_reflns_limit_h_min 0
_diffrn_reflns_limit_k_max 21
_diffrn_reflns_limit_k_min 0
_diffrn_reflns_limit_l_max 29
_diffrn_reflns_limit_l_min -29
_diffrn_reflns_number 12724
_diffrn_reflns_theta_max 28.44
_diffrn_reflns_theta_min 2.22
_exptl_absorpt_coefficient_mu 1.151
_exptl_crystal_colour colorless
_exptl_crystal_density_diffrn 1.272
_exptl_crystal_description prism
_exptl_crystal_F_000 2042
_exptl_crystal_size_max 0.3
_exptl_crystal_size_mid 0.3
_exptl_crystal_size_min 0.2
_refine_diff_density_max 2.073
_refine_diff_density_min -.941
_refine_ls_goodness_of_fit_all 268.633
_refine_ls_goodness_of_fit_ref 1.463
_refine_ls_hydrogen_treatment none
_refine_ls_matrix_type full
_refine_ls_number_constraints 0
_refine_ls_number_parameters 460
_refine_ls_number_reflns 7615
_refine_ls_number_restraints 0
_refine_ls_R_factor_all .117
_refine_ls_R_factor_gt .063
_refine_ls_shift/su_max .026
_refine_ls_shift/su_mean .003
_refine_ls_structure_factor_coef Fsqd
_refine_ls_weighting_details w^-1=\s(Fsqd)^2+0.01(F^2)^2
_refine_ls_weighting_scheme calc
_refine_ls_wR_factor_all 43.378
_refine_ls_wR_factor_ref .182
_reflns_d_resolution_high .746
_reflns_d_resolution_low 9.166
_reflns_Friedel_coverage 0
_reflns_limit_h_max 18
_reflns_limit_h_min -19
_reflns_limit_k_max 21
_reflns_limit_k_min 0
_reflns_limit_l_max 29
_reflns_limit_l_min 0
_reflns_number_gt 7615
_reflns_number_total 12724
_reflns_threshold_expression 'Fsqd >  3.00 sig(Fsqd)'
_cod_data_source_file ic001308u_2.cif
_cod_data_source_block sisb4
_cod_original_sg_symbol_Hall -p_2yn
_cod_database_code 4319759

loop_
_symmetry_equiv_pos_as_xyz
+x,+y,+z
1/2-x,1/2+y,1/2-z
-x,-y,-z
1/2+x,1/2-y,1/2+z

loop_
_atom_site_label
_atom_site_fract_x
_atom_site_fract_y
_atom_site_fract_z
_atom_site_U_iso_or_equiv
_atom_site_adp_type
_atom_site_calc_flag
_atom_site_calc_attached_atom
_atom_site_occupancy
_atom_site_disorder_assembly
_atom_site_disorder_group
Sb1 .57601(3) .54319(3) -.03668(2) .0520(3) Uani ? ? 1.00000 ? ?
Sb2 .46698(3) .64350(3) .05214(2) .0527(3) Uani ? ? 1.00000 ? ?
Si1 .80161(17) .58621(16) -.00525(13) .0822(15) Uani ? ? 1.00000 ? ?
Si2 .5299(2) .61583(15) -.17283(11) .0772(14) Uani ? ? 1.00000 ? ?
Si3 .27701(17) .75864(14) .03281(12) .0747(13) Uani ? ? 1.00000 ? ?
O1 .5419(3) .5323(3) .0509(2) .054(2) Uani ? ? 1.00000 ? ?
O2 .4993(4) .6417(3) -.0320(2) .057(2) Uani ? ? 1.00000 ? ?
O3 .6370(3) .4368(3) -.0340(2) .058(3) Uani ? ? 1.00000 ? ?
O4 .6910(3) .6031(3) -.0102(2) .062(3) Uani ? ? 1.00000 ? ?
O5 .5816(4) .5528(3) -.1225(2) .061(3) Uani ? ? 1.00000 ? ?
O6 .3892(4) .7397(3) .0390(2) .067(3) Uani ? ? 1.00000 ? ?
O7 .4541(4) .6311(3) .1375(2) .063(3) Uani ? ? 1.00000 ? ?
O8 .5822(4) .7060(3) .0764(2) .064(3) Uani ? ? 1.00000 ? ?
N1 .5655(6) .8175(4) .2436(3) .080(4) Uani ? ? 1.00000 ? ?
N2 .4970(8) .9612(6) -.1188(5) .119(7) Uani ? ? 1.00000 ? ?
C1 .8392(10) .4978(7) .0425(8) .155(10) Uani ? ? 1.00000 ? ?
C2 .8331(8) .5704(10) -.0866(7) .146(11) Uani ? ? 1.00000 ? ?
C3 .8606(6) .6813(5) .0248(5) .080(5) Uani ? ? 1.00000 ? ?
C4 .8431(9) .6921(7) .0925(5) .120(8) Uani ? ? 1.00000 ? ?
C5 .9666(8) .6760(9) .0216(11) .205(15) Uani ? ? 1.00000 ? ?
C6 .8184(9) .7569(7) -.0102(6) .119(8) Uani ? ? 1.00000 ? ?
C7 .3960(7) .6062(8) -.1715(5) .104(7) Uani ? ? 1.00000 ? ?
C8 .5756(11) .7231(6) -.1575(5) .124(9) Uani ? ? 1.00000 ? ?
C9 .5642(8) .5814(6) -.2484(4) .089(6) Uani ? ? 1.00000 ? ?
C10 .6714(9) .5627(7) -.2425(5) .108(8) Uani ? ? 1.00000 ? ?
C11 .5390(11) .6504(7) -.2955(4) .122(9) Uani ? ? 1.00000 ? ?
C12 .5080(9) .5041(6) -.2685(4) .104(7) Uani ? ? 1.00000 ? ?
C13 .2246(9) .7330(7) -.0481(4) .111(8) Uani ? ? 1.00000 ? ?
C14 .2186(6) .6983(5) .0897(4) .078(5) Uani ? ? 1.00000 ? ?
C15 .2591(7) .8705(6) .0466(5) .087(6) Uani ? ? 1.00000 ? ?
C16 .2987(8) .8905(6) .1096(4) .093(6) Uani ? ? 1.00000 ? ?
C17 .1539(8) .8924(8) .0334(7) .127(9) Uani ? ? 1.00000 ? ?
C18 .3157(9) .9199(7) .0013(6) .110(8) Uani ? ? 1.00000 ? ?
C19 .4674(7) .7757(6) .2349(4) .085(5) Uani ? ? 1.00000 ? ?
C20 .4351(7) .7362(6) .2897(5) .092(6) Uani ? ? 1.00000 ? ?
C21 .3382(8) .7010(7) .2709(5) .099(7) Uani ? ? 1.00000 ? ?
C22 .3020(10) .6491(9) .3285(6) .130(10) Uani ? ? 1.00000 ? ?
C23 .6403(7) .7610(5) .2732(4) .081(5) Uani ? ? 1.00000 ? ?
C24 .6594(8) .6868(5) .2332(5) .096(6) Uani ? ? 1.00000 ? ?
C25 .7315(9) .6271(7) .2650(6) .130(9) Uani ? ? 1.00000 ? ?
C26 .8271(11) .6619(8) .2809(8) .146(11) Uani ? ? 1.00000 ? ?
C27 .5890(8) .8470(5) .1813(4) .080(5) Uani ? ? 1.00000 ? ?
C28 .6859(9) .8851(7) .1812(4) .099(7) Uani ? ? 1.00000 ? ?
C29 .6999(9) .9049(6) .1148(4) .094(6) Uani ? ? 1.00000 ? ?
C30 .8015(9) .9393(6) .1099(6) .113(8) Uani ? ? 1.00000 ? ?
C31 .5591(8) .8917(5) .2869(4) .090(6) Uani ? ? 1.00000 ? ?
C32 .4814(7) .9517(4) .2673(4) .080(5) Uani ? ? 1.00000 ? ?
C33 .4990(8) 1.0293(6) .3094(5) .096(6) Uani ? ? 1.00000 ? ?
C34 .4211(9) 1.0919(7) .2902(5) .104(7) Uani ? ? 1.00000 ? ?
C35 .5196(7) .9158(6) -.0799(5) .094(6) Uani ? ? 1.00000 ? ?
C36 .5515(8) .8588(6) -.0313(5) .100(7) Uani ? ? 1.00000 ? ?

loop_
_atom_site_aniso_label
_atom_site_aniso_U_11
_atom_site_aniso_U_22
_atom_site_aniso_U_33
_atom_site_aniso_U_12
_atom_site_aniso_U_13
_atom_site_aniso_U_23
Sb1 .0527(3) .0495(3) .0540(3) -.00246(19) .0071(2) -.00431(19)
Sb2 .0567(3) .0462(3) .0561(3) -.00238(19) .0105(2) -.00561(19)
Si1 .0585(13) .0757(15) .1099(19) .0014(11) -.0032(13) -.0215(14)
Si2 .0933(17) .0719(14) .0671(13) .0043(13) .0113(13) .0060(11)
Si3 .0692(13) .0700(13) .0868(15) .0064(11) .0173(12) .0130(12)
O1 .056(3) .049(2) .056(3) -.001(2) .008(2) -.002(2)
O2 .063(3) .055(3) .053(2) .001(2) .008(2) .001(2)
O3 .058(3) .057(3) .061(3) -.008(2) .008(2) -.001(2)
O4 .056(3) .060(3) .069(3) -.006(2) .007(2) -.004(2)
O5 .070(3) .056(3) .057(3) -.004(2) .007(2) -.004(2)
O6 .069(3) .056(3) .080(3) .005(2) .022(3) -.000(2)
O7 .074(3) .059(3) .056(3) -.003(2) .010(2) -.008(2)
O8 .064(3) .057(3) .070(3) -.008(2) .005(2) -.008(2)
N1 .106(6) .063(4) .067(4) .006(4) -.014(4) -.017(3)
N2 .132(8) .105(7) .114(7) .011(6) -.008(6) .033(6)
C1 .133(10) .063(6) .247(16) -.007(6) -.091(10) .013(8)
C2 .082(7) .203(14) .160(12) -.011(9) .048(8) -.062(11)
C3 .062(5) .067(5) .110(7) .003(4) -.005(5) -.006(5)
C4 .147(11) .091(7) .110(8) .006(7) -.050(7) -.017(6)
C5 .065(7) .120(10) .43(3) -.033(7) .014(12) -.096(15)
C6 .132(10) .081(7) .141(10) -.032(6) -.008(8) .025(6)
C7 .070(6) .149(10) .092(7) .019(6) .001(5) .020(7)
C8 .207(14) .065(6) .103(7) -.025(7) .028(8) -.005(5)
C9 .113(7) .085(6) .070(5) -.007(6) .018(5) .005(5)
C10 .114(8) .120(8) .100(7) .005(7) .055(7) .001(6)
C11 .202(14) .100(7) .061(5) -.024(8) .000(7) .025(5)
C12 .165(10) .082(6) .064(5) -.025(7) .004(6) -.007(5)
C13 .148(10) .115(8) .066(5) .023(7) -.008(6) -.015(5)
C14 .064(5) .079(5) .094(6) -.001(4) .020(4) .021(5)
C15 .079(6) .078(6) .107(7) .016(5) .019(5) .001(5)
C16 .122(8) .079(6) .077(6) .004(6) .008(6) -.005(5)
C17 .089(8) .110(9) .181(13) .037(7) .016(8) .015(8)
C18 .133(9) .080(6) .122(9) .008(6) .031(7) .033(6)
C19 .095(6) .076(5) .078(5) -.000(5) -.015(5) -.023(4)
C20 .098(7) .082(6) .093(6) -.000(5) -.005(5) -.017(5)
C21 .098(7) .100(7) .095(7) .012(6) -.001(6) -.035(6)
C22 .116(10) .150(11) .126(10) .003(8) .023(8) -.056(9)
C23 .092(6) .066(5) .080(5) .009(4) -.021(5) -.001(4)
C24 .109(7) .059(5) .113(7) .024(5) -.025(6) -.008(5)
C25 .107(9) .112(9) .158(11) -.018(7) -.044(8) .057(8)
C26 .123(11) .098(8) .208(16) .015(8) -.015(10) .008(9)
C27 .114(7) .064(5) .060(4) .005(5) -.004(5) -.008(4)
C28 .133(9) .094(7) .068(5) -.013(6) -.001(6) -.014(5)
C29 .134(9) .079(6) .066(5) .007(6) -.002(5) .002(4)
C30 .127(10) .077(6) .131(10) -.002(6) .001(8) -.015(6)
C31 .137(9) .054(4) .072(5) .006(5) -.018(5) -.018(4)
C32 .108(7) .053(4) .074(5) .015(4) -.014(5) -.020(4)
C33 .118(8) .067(5) .106(7) .011(5) .023(6) -.028(5)
C34 .131(9) .084(6) .098(7) .012(6) .023(7) -.007(5)
C35 .087(6) .080(6) .112(8) .002(5) .002(6) .002(6)
C36 .113(8) .087(6) .098(7) .015(6) -.003(6) .024(5)

loop_
_atom_type_symbol
_atom_type_description
_atom_type_oxidation_number
_atom_type_number_in_cell
_atom_type_scat_dispersion_real
_atom_type_scat_dispersion_imag
_atom_type_scat_source
Sb ? 0 8 -.816 1.546 'Int Tables Vol IV Tables 2.2B and 2.3.1'
Si ? 0 12 .072 .071 'Int Tables Vol IV Tables 2.2B and 2.3.1'
O ? 0 32 .008 .006 'Int Tables Vol IV Tables 2.2B and 2.3.1'
N ? 0 4 .004 .003 'Int Tables Vol IV Tables 2.2B and 2.3.1'
C ? 0 140 .002 .002 'Int Tables Vol IV Tables 2.2B and 2.3.1'
H ? 0 332 0 0 'Int Tables Vol IV Tables 2.2B and 2.3.1'

loop_
_diffrn_attenuator_code
_diffrn_attenuator_scale
? ?

loop_
_geom_angle_atom_site_label_1
_geom_angle_atom_site_label_2
_geom_angle_atom_site_label_3
_geom_angle_site_symmetry_1
_geom_angle_site_symmetry_2
_geom_angle_site_symmetry_3
_geom_angle
_geom_angle_publ_flag
Sb2 Sb1 O1 . . . 42.41(12) ?
Sb2 Sb1 O2 . . . 37.93(14) ?
Sb2 Sb1 O3 . . . 134.86(15) ?
Sb2 Sb1 O4 . . . 90.39(15) ?
Sb2 Sb1 O5 . . . 131.52(14) ?
Sb2 Sb1 Sb1 2_645 2_645 4 59.503(15) ?
Sb2 Sb1 Sb2 2_645 2_645 4 118.60(2) ?
Sb2 Sb1 O1 2_645 2_645 4 87.56(13) ?
O1 Sb1 O2 . . . 80.25(18) ?
O1 Sb1 O3 . . . 92.5(2) ?
O1 Sb1 O4 . . . 91.9(2) ?
O1 Sb1 O5 . . . 168.8(2) ?
O1 Sb1 Sb1 2_645 2_645 4 40.21(12) ?
O1 Sb1 Sb2 2_645 2_645 4 87.54(12) ?
O1 Sb1 O1 2_645 2_645 4 79.97(18) ?
O2 Sb1 O3 . . . 170.6(2) ?
O2 Sb1 O4 . . . 91.8(2) ?
O2 Sb1 O5 . . . 93.9(2) ?
O2 Sb1 Sb1 2_645 2_645 4 85.41(14) ?
O2 Sb1 Sb2 2_645 2_645 4 134.74(14) ?
O2 Sb1 O1 2_645 2_645 4 92.62(19) ?
O3 Sb1 O4 . . . 94.5(2) ?
O3 Sb1 O5 . . . 92.2(2) ?
O3 Sb1 Sb1 2_645 2_645 4 85.19(15) ?
O3 Sb1 Sb2 2_645 2_645 4 38.02(14) ?
O3 Sb1 O1 2_645 2_645 4 80.13(18) ?
O4 Sb1 O5 . . . 97.9(2) ?
O4 Sb1 Sb1 2_645 2_645 4 131.84(15) ?
O4 Sb1 Sb2 2_645 2_645 4 132.30(14) ?
O4 Sb1 O1 2_645 2_645 4 169.95(19) ?
O5 Sb1 Sb1 2_645 2_645 4 130.26(15) ?
O5 Sb1 Sb2 2_645 2_645 4 89.91(13) ?
O5 Sb1 O1 2_645 2_645 4 90.8(2) ?
Sb1 Sb1 Sb2 4 2_645 4 59.093(15) ?
Sb1 Sb1 O1 4 2_645 4 39.76(13) ?
Sb2 Sb1 O1 4 2_645 4 42.20(12) ?
Sb1 Sb2 O1 . . . 41.35(13) ?
Sb1 Sb2 O2 . . . 37.51(13) ?
Sb1 Sb2 O6 . . . 130.72(16) ?
Sb1 Sb2 O7 . . . 132.34(15) ?
Sb1 Sb2 O8 . . . 89.24(15) ?
Sb1 Sb2 Sb1 2_645 2_645 4 61.404(16) ?
Sb1 Sb2 O3 2_645 2_645 4 86.41(15) ?
O1 Sb2 O2 . . . 78.78(18) ?
O1 Sb2 O6 . . . 169.8(2) ?
O1 Sb2 O7 . . . 91.3(2) ?
O1 Sb2 O8 . . . 92.22(19) ?
O1 Sb2 Sb1 2_645 2_645 4 41.62(12) ?
O1 Sb2 O3 2_645 2_645 4 78.45(18) ?
O2 Sb2 O6 . . . 93.3(2) ?
O2 Sb2 O7 . . . 169.5(2) ?
O2 Sb2 O8 . . . 89.7(2) ?
O2 Sb2 Sb1 2_645 2_645 4 86.77(13) ?
O2 Sb2 O3 2_645 2_645 4 92.4(2) ?
O6 Sb2 O7 . . . 96.9(2) ?
O6 Sb2 O8 . . . 94.1(2) ?
O6 Sb2 Sb1 2_645 2_645 4 132.43(15) ?
O6 Sb2 O3 2_645 2_645 4 95.7(2) ?
O7 Sb2 O8 . . . 87.1(2) ?
O7 Sb2 Sb1 2_645 2_645 4 88.17(14) ?
O7 Sb2 O3 2_645 2_645 4 89.1(2) ?
O8 Sb2 Sb1 2_645 2_645 4 133.43(14) ?
O8 Sb2 O3 2_645 2_645 4 169.8(2) ?
Sb1 Sb2 O3 4 2_645 4 36.91(14) ?
O4 Si1 C1 . . . 113.8(5) ?
O4 Si1 C2 . . . 106.5(4) ?
O4 Si1 C3 . . . 106.9(3) ?
C1 Si1 C2 . . . 110.7(7) ?
C1 Si1 C3 . . . 110.7(5) ?
C2 Si1 C3 . . . 107.9(6) ?
O5 Si2 C7 . . . 108.4(4) ?
O5 Si2 C8 . . . 109.6(4) ?
O5 Si2 C9 . . . 106.4(4) ?
C7 Si2 C8 . . . 113.5(6) ?
C7 Si2 C9 . . . 110.0(5) ?
C8 Si2 C9 . . . 108.7(5) ?
O6 Si3 C13 . . . 108.9(4) ?
O6 Si3 C14 . . . 110.4(3) ?
O6 Si3 C15 . . . 108.8(4) ?
C13 Si3 C14 . . . 111.2(5) ?
C13 Si3 C15 . . . 108.6(5) ?
C14 Si3 C15 . . . 108.9(4) ?
Sb1 O1 Sb2 . . . 96.23(18) ?
Sb1 O1 Sb1 2_645 2_645 4 100.03(19) ?
Sb2 O1 Sb1 2_645 2_645 4 96.2(2) ?
Sb1 O2 Sb2 . . . 104.6(2) ?
Sb1 O3 Sb2 2_645 2_645 4 105.1(2) ?
Sb1 O4 Si1 . . . 137.0(3) ?
Sb1 O5 Si2 . . . 131.8(3) ?
Sb2 O6 Si3 . . . 135.7(3) ?
Si1 C3 C4 . . . 109.1(7) ?
Si1 C3 C5 . . . 110.6(8) ?
Si1 C3 C6 . . . 110.3(7) ?
C4 C3 C5 . . . 108.2(12) ?
C4 C3 C6 . . . 107.6(8) ?
C5 C3 C6 . . . 111.1(10) ?
Si2 C9 C10 . . . 109.2(7) ?
Si2 C9 C11 . . . 108.8(7) ?
Si2 C9 C12 . . . 109.1(7) ?
C10 C9 C11 . . . 110.9(10) ?
C10 C9 C12 . . . 110.1(9) ?
C11 C9 C12 . . . 108.8(8) ?
Si3 C15 C16 . . . 108.8(7) ?
Si3 C15 C17 . . . 109.9(7) ?
Si3 C15 C18 . . . 107.8(7) ?
C16 C15 C17 . . . 113.3(10) ?
C16 C15 C18 . . . 108.6(8) ?
C17 C15 C18 . . . 108.3(9) ?
C19 N1 C23 . . . 112.0(6) ?
C19 N1 C27 . . . 107.7(6) ?
C19 N1 C31 . . . 108.0(7) ?
C23 N1 C27 . . . 111.9(7) ?
C23 N1 C31 . . . 106.9(6) ?
C27 N1 C31 . . . 110.3(6) ?
N1 C19 C20 . . . 116.0(7) ?
C19 C20 C21 . . . 106.8(8) ?
C20 C21 C22 . . . 109.2(8) ?
N1 C23 C24 . . . 112.8(7) ?
C23 C24 C25 . . . 112.5(9) ?
C24 C25 C26 . . . 114.9(10) ?
N1 C27 C28 . . . 114.5(7) ?
C27 C28 C29 . . . 107.3(8) ?
C28 C29 C30 . . . 110.8(9) ?
N1 C31 C32 . . . 114.5(7) ?
C31 C32 C33 . . . 106.4(7) ?
C32 C33 C34 . . . 107.7(8) ?
N2 C35 C36 . . . 178.0(12) ?

loop_
_geom_bond_atom_site_label_1
_geom_bond_atom_site_label_2
_geom_bond_site_symmetry_1
_geom_bond_site_symmetry_2
_geom_bond_distance
_geom_bond_publ_flag
Sb1 Sb2 . . 3.1157(7) ?
Sb1 O1 . . 2.071(5) ?
Sb1 O2 . . 1.960(5) ?
Sb1 O3 . . 1.946(5) ?
Sb1 O4 . . 1.955(5) ?
Sb1 O5 . . 1.931(5) ?
Sb1 Sb1 2_645 4 3.1884(7) ?
Sb1 Sb2 2_645 4 3.1290(7) ?
Sb1 O1 2_645 4 2.090(5) ?
Sb2 O1 . . 2.114(4) ?
Sb2 O2 . . 1.979(5) ?
Sb2 O6 . . 1.934(5) ?
Sb2 O7 . . 1.942(5) ?
Sb2 O8 . . 1.969(5) ?
Sb2 O3 2_645 4 1.996(5) ?
Si1 O4 . . 1.601(5) ?
Si1 C1 . . 1.844(13) ?
Si1 C2 . . 1.932(16) ?
Si1 C3 . . 1.863(9) ?
Si2 O5 . . 1.643(5) ?
Si2 C7 . . 1.928(10) ?
Si2 C8 . . 1.892(11) ?
Si2 C9 . . 1.892(10) ?
Si3 O6 . . 1.628(6) ?
Si3 C13 . . 1.928(10) ?
Si3 C14 . . 1.873(9) ?
Si3 C15 . . 1.879(10) ?
C3 C4 . . 1.567(16) ?
C3 C5 . . 1.529(15) ?
C3 C6 . . 1.551(14) ?
C9 C10 . . 1.558(16) ?
C9 C11 . . 1.558(14) ?
C9 C12 . . 1.542(15) ?
C15 C16 . . 1.495(14) ?
C15 C17 . . 1.547(15) ?
C15 C18 . . 1.583(16) ?
N1 C19 . . 1.557(12) ?
N1 C23 . . 1.514(11) ?
N1 C27 . . 1.542(11) ?
N1 C31 . . 1.560(11) ?
C19 C20 . . 1.499(14) ?
C20 C21 . . 1.521(15) ?
C21 C22 . . 1.669(18) ?
C23 C24 . . 1.548(13) ?
C24 C25 . . 1.541(16) ?
C25 C26 . . 1.49(2) ?
C27 C28 . . 1.522(16) ?
C28 C29 . . 1.549(13) ?
C29 C30 . . 1.574(18) ?
C31 C32 . . 1.515(13) ?
C32 C33 . . 1.582(12) ?
C33 C34 . . 1.542(15) ?
N2 C35 . . 1.163(15) ?
C35 C36 . . 1.468(15) ?

loop_
_geom_contact_atom_site_label_1
_geom_contact_atom_site_label_2
_geom_contact_distance
_geom_contact_site_symmetry_1
_geom_contact_site_symmetry_2
_geom_contact_publ_flag
C36 O6 3.53(1) . . ?
C36 O8 3.46(2) . . ?

loop_
_geom_hbond_atom_site_label_D
_geom_hbond_atom_site_label_H
_geom_hbond_atom_site_label_A
_geom_hbond_site_symmetry_D
_geom_hbond_site_symmetry_H
_geom_hbond_site_symmetry_A
_geom_hbond_distance_DH
_geom_hbond_distance_HA
_geom_hbond_distance_DA
_geom_hbond_angle_DHA
_geom_hbond_publ_flag
? ? ? ? ? ? ? ? ? ? ?

loop_
_geom_torsion_atom_site_label_1
_geom_torsion_atom_site_label_2
_geom_torsion_atom_site_label_3
_geom_torsion_atom_site_label_4
_geom_torsion_site_symmetry_1
_geom_torsion_site_symmetry_2
_geom_torsion_site_symmetry_3
_geom_torsion_site_symmetry_4
_geom_torsion
_geom_torsion_publ_flag
? ? ? ? ? ? ? ? ? ?
